data_8103327
loop_
_publ_author_name
'Yin-Xia Sun'
'Guo-Hua Liu'
'Jiao Wang'
'Sen-Hua Liu'
'Gang Wang'

_publ_contact_author
;
   Yin-Xia Sun
;
_publ_section_title
;
 Crystal structure of bis(3-ethoxy-4-hydroxybenzaldehyde)
 O,O'-(butane-1,4-diyl)dioxime, C22H28N2O6
;
_journal_issue 2
_journal_name_full 'Zeitschrift f\"ur Kristallographie - New Crystal Structures'
_journal_page_first 123
_journal_volume 227
_journal_year 2012
_chemical_formula_moiety 'C22 H28 N2 O6'
_chemical_formula_sum 'C22 H28 N2 O6'
_chemical_formula_weight 416.46
_space_group_IT_number 14
_symmetry_cell_setting monoclinic
_symmetry_space_group_name_Hall '-P 2ybc'
_symmetry_space_group_name_H-M 'P 1 21/c 1'
_atom_sites_solution_hydrogens geom
_atom_sites_solution_primary direct
_atom_sites_solution_secondary difmap
_audit_creation_method SHELXL-97
_cell_angle_alpha 90.00
_cell_angle_beta 92.7140(10)
_cell_angle_gamma 90.00
_cell_formula_units_Z 4
_cell_length_a 5.2239(4)
_cell_length_b 14.5728(13)
_cell_length_c 29.272(2)
_cell_measurement_reflns_used 1692
_cell_measurement_temperature 298(2)
_cell_measurement_theta_max 26.03
_cell_measurement_theta_min 2.514
_cell_volume 2225.9(3)
_computing_cell_refinement 'Bruker SMART(Siemens, 1996)'
_computing_data_collection 'Bruker SMART (Siemens, 1996)'
_computing_data_reduction 'Bruker SAINT (Siemens, 1996)'
_computing_molecular_graphics 'Bruker SHELXTL (Sheldrick, 2008)'
_computing_publication_material 'Bruker SHELXTL (Sheldrick, 2008)'
_computing_structure_refinement 'SHELXL-97 (Sheldrick, 2008)'
_computing_structure_solution 'SHELXS-97 (Sheldrick, 2008)'
_diffrn_ambient_temperature 298(2)
_diffrn_measured_fraction_theta_full 0.996
_diffrn_measured_fraction_theta_max 0.996
_diffrn_measurement_device_type 'smart 1000 CCD area detector'
_diffrn_measurement_method 'phi and omega scans'
_diffrn_radiation_monochromator graphite
_diffrn_radiation_source 'fine-focus sealed tube'
_diffrn_radiation_type MoK\a
_diffrn_radiation_wavelength 0.71073
_diffrn_reflns_av_R_equivalents 0.0852
_diffrn_reflns_av_sigmaI/netI 0.0886
_diffrn_reflns_limit_h_max 6
_diffrn_reflns_limit_h_min -6
_diffrn_reflns_limit_k_max 17
_diffrn_reflns_limit_k_min -15
_diffrn_reflns_limit_l_max 32
_diffrn_reflns_limit_l_min -34
_diffrn_reflns_number 13103
_diffrn_reflns_theta_full 25.02
_diffrn_reflns_theta_max 25.02
_diffrn_reflns_theta_min 2.51
_exptl_absorpt_coefficient_mu 0.091
_exptl_absorpt_correction_T_max 0.9946
_exptl_absorpt_correction_T_min 0.9603
_exptl_absorpt_correction_type multi-scan
_exptl_absorpt_process_details 'sadabs (Sheldrick, 1996)'
_exptl_crystal_colour colorless
_exptl_crystal_density_diffrn 1.243
_exptl_crystal_density_method 'not measured'
_exptl_crystal_description needle-like
_exptl_crystal_F_000 888
_exptl_crystal_size_max 0.45
_exptl_crystal_size_mid 0.10
_exptl_crystal_size_min 0.06
_refine_diff_density_max 0.517
_refine_diff_density_min -0.205
_refine_diff_density_rms 0.042
_refine_ls_extinction_method none
_refine_ls_goodness_of_fit_ref 1.022
_refine_ls_hydrogen_treatment constr
_refine_ls_matrix_type full
_refine_ls_number_parameters 273
_refine_ls_number_reflns 3921
_refine_ls_number_restraints 0
_refine_ls_restrained_S_all 1.022
_refine_ls_R_factor_all 0.1389
_refine_ls_R_factor_gt 0.0603
_refine_ls_shift/su_max 0.000
_refine_ls_shift/su_mean 0.000
_refine_ls_structure_factor_coef Fsqd
_refine_ls_weighting_details 'calc w=1/[\s^2^(Fo^2^)+(0.0417P)^2^+0.0000P] where P=(Fo^2^+2Fc^2^)/3'
_refine_ls_weighting_scheme calc
_refine_ls_wR_factor_gt 0.1143
_refine_ls_wR_factor_ref 0.1362
_reflns_number_gt 1850
_reflns_number_total 3921
_reflns_threshold_expression >2sigma(I)
_cod_data_source_file 1267-3667.cff
_cod_data_source_block global
_cod_depositor_comments
;
The following automatic conversions were performed:

'_symmetry_cell_setting' value 'Monoclinic' changed to 'monoclinic'
according to /home/saulius/struct/CIF-dictionaries/cif_core.dic
dictionary named 'cif_core.dic' version 2.4.1 from 2010-06-29.

Automatic conversion script
Id: cif_fix_values 1891 2012-01-12 08:04:46Z andrius 
;
_cod_original_sg_symbol_H-M P2(1)/c
_cod_database_code 8103327
_publ_section_acknowledgments
;
This project has been supported by the Young Scholars Science 
Foundation of Lanzhou Jiaotong University.
;

loop_
_symmetry_equiv_pos_as_xyz
'x, y, z'
'-x, y+1/2, -z+1/2'
'-x, -y, -z'
'x, -y-1/2, z-1/2'

loop_
_atom_site_label
_atom_site_type_symbol
_atom_site_fract_x
_atom_site_fract_y
_atom_site_fract_z
_atom_site_U_iso_or_equiv
_atom_site_adp_type
_atom_site_occupancy
_atom_site_symmetry_multiplicity
_atom_site_calc_flag
_atom_site_refinement_flags
N1 N 0.6348(5) 0.67444(17) 0.31608(8) 0.0561(7) Uani 1 1 d .
N2 N 0.5461(6) 0.26290(17) 0.40338(9) 0.0578(8) Uani 1 1 d .
O1 O 0.6628(5) 0.58074(14) 0.30424(7) 0.0652(7) Uani 1 1 d .
O2 O 0.5904(5) 0.24701(13) 0.35650(7) 0.0633(7) Uani 1 1 d .
O3 O 0.5376(4) 1.01894(14) 0.36340(7) 0.0715(7) Uani 1 1 d .
O4 O 0.8717(4) 1.10700(14) 0.31223(7) 0.0735(7) Uani 1 1 d .
H4 H 0.7643 1.1262 0.3294 0.110 Uiso 1 1 calc R
O5 O 0.4062(4) 0.37514(14) 0.56934(6) 0.0572(6) Uani 1 1 d .
O6 O 0.7532(4) 0.27652(14) 0.61981(6) 0.0614(7) Uani 1 1 d .
H6 H 0.6408 0.3116 0.6278 0.092 Uiso 1 1 calc R
C1 C 0.4458(6) 0.5300(2) 0.31923(10) 0.0576(9) Uani 1 1 d .
H1A H 0.2908 0.5496 0.3024 0.069 Uiso 1 1 calc R
H1B H 0.4245 0.5405 0.3516 0.069 Uiso 1 1 calc R
C2 C 0.4950(6) 0.43000(19) 0.31058(10) 0.0532(9) Uani 1 1 d .
H2A H 0.6629 0.4137 0.3236 0.064 Uiso 1 1 calc R
H2B H 0.4948 0.4193 0.2779 0.064 Uiso 1 1 calc R
C3 C 0.2930(6) 0.3691(2) 0.33127(10) 0.0556(9) Uani 1 1 d .
H3A H 0.2738 0.3872 0.3628 0.067 Uiso 1 1 calc R
H3B H 0.1298 0.3790 0.3148 0.067 Uiso 1 1 calc R
C4 C 0.3583(7) 0.2685(2) 0.32982(11) 0.0644(10) Uani 1 1 d .
H4A H 0.2176 0.2333 0.3414 0.077 Uiso 1 1 calc R
H4B H 0.3787 0.2503 0.2983 0.077 Uiso 1 1 calc R
C5 C 0.8118(7) 0.7225(2) 0.29885(10) 0.0540(9) Uani 1 1 d .
H5 H 0.9334 0.6929 0.2819 0.065 Uiso 1 1 calc R
C6 C 0.8305(6) 0.8222(2) 0.30471(9) 0.0477(8) Uani 1 1 d .
C7 C 0.6664(6) 0.8706(2) 0.33263(10) 0.0509(8) Uani 1 1 d .
H7 H 0.5460 0.8389 0.3489 0.061 Uiso 1 1 calc R
C8 C 0.6823(6) 0.9643(2) 0.33601(9) 0.0497(8) Uani 1 1 d .
C9 C 0.8599(6) 1.0131(2) 0.31046(10) 0.0528(9) Uani 1 1 d .
C10 C 1.0242(6) 0.9656(2) 0.28387(10) 0.0549(9) Uani 1 1 d .
H10 H 1.1446 0.9973 0.2676 0.066 Uiso 1 1 calc R
C11 C 1.0118(6) 0.8708(2) 0.28119(9) 0.0540(9) Uani 1 1 d .
H11 H 1.1259 0.8392 0.2635 0.065 Uiso 1 1 calc R
C12 C 0.3852(7) 0.9722(2) 0.39587(12) 0.0796(12) Uani 1 1 d .
H12A H 0.4926 0.9308 0.4143 0.096 Uiso 1 1 calc R
H12B H 0.2531 0.9363 0.3798 0.096 Uiso 1 1 calc R
C13 C 0.2690(11) 1.0385(3) 0.42495(17) 0.152(2) Uani 1 1 d .
H13A H 0.3996 1.0680 0.4439 0.228 Uiso 1 1 calc R
H13B H 0.1503 1.0081 0.4439 0.228 Uiso 1 1 calc R
H13C H 0.1796 1.0837 0.4064 0.228 Uiso 1 1 calc R
C14 C 0.7437(8) 0.2427(2) 0.42834(11) 0.0588(10) Uani 1 1 d .
H14 H 0.8887 0.2203 0.4148 0.071 Uiso 1 1 calc R
C15 C 0.7463(7) 0.2542(2) 0.47828(10) 0.0514(9) Uani 1 1 d .
C16 C 0.5645(6) 0.3106(2) 0.49856(10) 0.0493(8) Uani 1 1 d .
H16 H 0.4433 0.3419 0.4802 0.059 Uiso 1 1 calc R
C17 C 0.5653(6) 0.3199(2) 0.54573(10) 0.0468(8) Uani 1 1 d .
C18 C 0.7459(6) 0.2710(2) 0.57321(10) 0.0476(8) Uani 1 1 d .
C19 C 0.9259(6) 0.2170(2) 0.55325(10) 0.0550(9) Uani 1 1 d .
H19 H 1.0475 0.1857 0.5715 0.066 Uiso 1 1 calc R
C20 C 0.9265(7) 0.2092(2) 0.50585(11) 0.0595(9) Uani 1 1 d .
H20 H 1.0500 0.1731 0.4927 0.071 Uiso 1 1 calc R
C21 C 0.2282(6) 0.4321(2) 0.54398(10) 0.0561(9) Uani 1 1 d .
H21A H 0.1069 0.3946 0.5262 0.067 Uiso 1 1 calc R
H21B H 0.3181 0.4711 0.5232 0.067 Uiso 1 1 calc R
C22 C 0.0889(7) 0.4902(2) 0.57775(11) 0.0733(11) Uani 1 1 d .
H22A H 0.0123 0.4511 0.5997 0.110 Uiso 1 1 calc R
H22B H -0.0423 0.5254 0.5617 0.110 Uiso 1 1 calc R
H22C H 0.2083 0.5310 0.5933 0.110 Uiso 1 1 calc R

loop_
_atom_site_aniso_label
_atom_site_aniso_U_11
_atom_site_aniso_U_22
_atom_site_aniso_U_33
_atom_site_aniso_U_23
_atom_site_aniso_U_13
_atom_site_aniso_U_12
N1 0.069(2) 0.0371(17) 0.0627(16) -0.0032(13) 0.0131(15) 0.0028(14)
N2 0.078(2) 0.0509(18) 0.0451(15) -0.0045(13) 0.0130(16) -0.0012(16)
O1 0.0783(19) 0.0401(14) 0.0794(15) -0.0081(11) 0.0282(13) -0.0014(12)
O2 0.090(2) 0.0527(15) 0.0482(13) -0.0036(11) 0.0109(13) 0.0099(13)
O3 0.0821(19) 0.0499(15) 0.0858(15) -0.0109(12) 0.0387(15) -0.0064(13)
O4 0.089(2) 0.0430(15) 0.0910(16) -0.0047(12) 0.0337(15) -0.0064(12)
O5 0.0600(16) 0.0625(15) 0.0496(12) -0.0020(11) 0.0082(11) 0.0168(12)
O6 0.0662(18) 0.0668(16) 0.0519(13) 0.0058(11) 0.0082(12) 0.0118(12)
C1 0.057(2) 0.051(2) 0.066(2) -0.0039(17) 0.0136(18) -0.0025(18)
C2 0.055(2) 0.044(2) 0.061(2) -0.0051(16) 0.0094(18) 0.0014(16)
C3 0.053(2) 0.057(2) 0.0576(19) -0.0028(17) 0.0058(17) -0.0023(17)
C4 0.081(3) 0.057(2) 0.055(2) -0.0039(18) 0.004(2) -0.015(2)
C5 0.059(3) 0.047(2) 0.0565(19) -0.0002(16) 0.0099(18) 0.0059(18)
C6 0.056(2) 0.040(2) 0.0470(17) 0.0011(15) 0.0024(17) 0.0030(16)
C7 0.054(2) 0.042(2) 0.0578(19) 0.0035(16) 0.0141(17) -0.0036(16)
C8 0.056(2) 0.044(2) 0.0500(18) -0.0052(16) 0.0093(17) 0.0014(17)
C9 0.064(2) 0.035(2) 0.0603(19) 0.0045(16) 0.0130(18) -0.0058(17)
C10 0.054(2) 0.052(2) 0.060(2) 0.0022(17) 0.0154(18) -0.0058(17)
C11 0.058(2) 0.053(2) 0.0519(18) 0.0008(16) 0.0133(17) 0.0018(18)
C12 0.083(3) 0.072(3) 0.088(3) -0.007(2) 0.047(2) -0.004(2)
C13 0.210(6) 0.090(4) 0.165(4) -0.037(3) 0.116(5) -0.036(4)
C14 0.070(3) 0.052(2) 0.056(2) -0.0010(17) 0.015(2) 0.0050(19)
C15 0.060(3) 0.044(2) 0.0516(19) -0.0034(16) 0.0107(18) 0.0013(17)
C16 0.050(2) 0.047(2) 0.0505(19) 0.0025(15) 0.0017(16) 0.0044(16)
C17 0.048(2) 0.044(2) 0.0489(19) 0.0024(15) 0.0086(17) -0.0007(16)
C18 0.051(2) 0.048(2) 0.0446(18) 0.0019(15) 0.0078(17) -0.0015(17)
C19 0.054(3) 0.052(2) 0.059(2) 0.0087(16) 0.0083(18) 0.0046(17)
C20 0.064(3) 0.054(2) 0.062(2) -0.0008(17) 0.0134(19) 0.0126(19)
C21 0.059(3) 0.052(2) 0.0581(19) 0.0034(17) 0.0090(19) 0.0090(18)
C22 0.079(3) 0.069(2) 0.072(2) -0.0033(19) 0.013(2) 0.021(2)

loop_
_atom_type_symbol
_atom_type_description
_atom_type_scat_dispersion_real
_atom_type_scat_dispersion_imag
_atom_type_scat_source
C C 0.0033 0.0016 'International Tables Vol C Tables 4.2.6.8 and 6.1.1.4'
H H 0.0000 0.0000 'International Tables Vol C Tables 4.2.6.8 and 6.1.1.4'
N N 0.0061 0.0033 'International Tables Vol C Tables 4.2.6.8 and 6.1.1.4'
O O 0.0106 0.0060 'International Tables Vol C Tables 4.2.6.8 and 6.1.1.4'

loop_
_geom_angle_atom_site_label_1
_geom_angle_atom_site_label_2
_geom_angle_atom_site_label_3
_geom_angle
C5 N1 O1 110.2(2)
C14 N2 O2 110.6(3)
N1 O1 C1 109.1(2)
N2 O2 C4 108.4(2)
C8 O3 C12 116.5(2)
C9 O4 H4 109.5
C17 O5 C21 118.4(2)
C18 O6 H6 109.5
O1 C1 C2 107.6(2)
O1 C1 H1A 110.2
C2 C1 H1A 110.2
O1 C1 H1B 110.2
C2 C1 H1B 110.2
H1A C1 H1B 108.5
C1 C2 C3 111.7(2)
C1 C2 H2A 109.3
C3 C2 H2A 109.3
C1 C2 H2B 109.3
C3 C2 H2B 109.3
H2A C2 H2B 107.9
C4 C3 C2 113.1(3)
C4 C3 H3A 109.0
C2 C3 H3A 109.0
C4 C3 H3B 109.0
C2 C3 H3B 109.0
H3A C3 H3B 107.8
O2 C4 C3 112.4(3)
O2 C4 H4A 109.1
C3 C4 H4A 109.1
O2 C4 H4B 109.1
C3 C4 H4B 109.1
H4A C4 H4B 107.9
N1 C5 C6 122.8(3)
N1 C5 H5 118.6
C6 C5 H5 118.6
C11 C6 C7 118.9(3)
C11 C6 C5 119.3(3)
C7 C6 C5 121.8(3)
C8 C7 C6 120.4(3)
C8 C7 H7 119.8
C6 C7 H7 119.8
C7 C8 O3 125.7(3)
C7 C8 C9 120.2(3)
O3 C8 C9 114.2(3)
O4 C9 C10 119.8(3)
O4 C9 C8 120.8(3)
C10 C9 C8 119.4(3)
C9 C10 C11 120.4(3)
C9 C10 H10 119.8
C11 C10 H10 119.8
C10 C11 C6 120.7(3)
C10 C11 H11 119.6
C6 C11 H11 119.6
O3 C12 C13 109.6(3)
O3 C12 H12A 109.8
C13 C12 H12A 109.8
O3 C12 H12B 109.8
C13 C12 H12B 109.8
H12A C12 H12B 108.2
C12 C13 H13A 109.5
C12 C13 H13B 109.5
H13A C13 H13B 109.5
C12 C13 H13C 109.5
H13A C13 H13C 109.5
H13B C13 H13C 109.5
N2 C14 C15 120.9(3)
N2 C14 H14 119.5
C15 C14 H14 119.5
C20 C15 C16 119.1(3)
C20 C15 C14 120.2(3)
C16 C15 C14 120.7(3)
C17 C16 C15 120.4(3)
C17 C16 H16 119.8
C15 C16 H16 119.8
O5 C17 C16 125.9(3)
O5 C17 C18 114.6(2)
C16 C17 C18 119.4(3)
O6 C18 C19 118.1(3)
O6 C18 C17 121.9(3)
C19 C18 C17 120.0(3)
C18 C19 C20 120.2(3)
C18 C19 H19 119.9
C20 C19 H19 119.9
C15 C20 C19 120.8(3)
C15 C20 H20 119.6
C19 C20 H20 119.6
O5 C21 C22 107.9(2)
O5 C21 H21A 110.1
C22 C21 H21A 110.1
O5 C21 H21B 110.1
C22 C21 H21B 110.1
H21A C21 H21B 108.4
C21 C22 H22A 109.5
C21 C22 H22B 109.5
H22A C22 H22B 109.5
C21 C22 H22C 109.5
H22A C22 H22C 109.5
H22B C22 H22C 109.5

loop_
_geom_bond_atom_site_label_1
_geom_bond_atom_site_label_2
_geom_bond_distance
N1 C5 1.282(3)
N1 O1 1.418(3)
N2 C14 1.271(4)
N2 O2 1.421(3)
O1 C1 1.440(3)
O2 C4 1.445(4)
O3 C8 1.380(3)
O3 C12 1.439(3)
O4 C9 1.371(3)
O4 H4 0.8200
O5 C17 1.368(3)
O5 C21 1.428(3)
O6 C18 1.365(3)
O6 H6 0.8200
C1 C2 1.503(4)
C1 H1A 0.9700
C1 H1B 0.9700
C2 C3 1.526(4)
C2 H2A 0.9700
C2 H2B 0.9700
C3 C4 1.507(4)
C3 H3A 0.9700
C3 H3B 0.9700
C4 H4A 0.9700
C4 H4B 0.9700
C5 C6 1.466(4)
C5 H5 0.9300
C6 C11 1.390(4)
C6 C7 1.402(4)
C7 C8 1.372(4)
C7 H7 0.9300
C8 C9 1.411(4)
C9 C10 1.373(4)
C10 C11 1.386(4)
C10 H10 0.9300
C11 H11 0.9300
C12 C13 1.441(4)
C12 H12A 0.9700
C12 H12B 0.9700
C13 H13A 0.9600
C13 H13B 0.9600
C13 H13C 0.9600
C14 C15 1.471(4)
C14 H14 0.9300
C15 C20 1.376(4)
C15 C16 1.409(4)
C16 C17 1.387(4)
C16 H16 0.9300
C17 C18 1.404(4)
C18 C19 1.377(4)
C19 C20 1.392(4)
C19 H19 0.9300
C20 H20 0.9300
C21 C22 1.514(4)
C21 H21A 0.9700
C21 H21B 0.9700
C22 H22A 0.9600
C22 H22B 0.9600
C22 H22C 0.9600

loop_
_geom_torsion_atom_site_label_1
_geom_torsion_atom_site_label_2
_geom_torsion_atom_site_label_3
_geom_torsion_atom_site_label_4
_geom_torsion
C5 N1 O1 C1 -173.2(3)
C14 N2 O2 C4 178.4(3)
N1 O1 C1 C2 -174.2(2)
O1 C1 C2 C3 172.2(3)
C1 C2 C3 C4 -170.9(3)
N2 O2 C4 C3 66.2(3)
C2 C3 C4 O2 62.9(3)
O1 N1 C5 C6 179.1(2)
N1 C5 C6 C11 -173.5(3)
N1 C5 C6 C7 5.0(5)
C11 C6 C7 C8 1.0(5)
C5 C6 C7 C8 -177.5(3)
C6 C7 C8 O3 -177.8(3)
C6 C7 C8 C9 1.6(5)
C12 O3 C8 C7 9.6(5)
C12 O3 C8 C9 -169.8(3)
C7 C8 C9 O4 177.7(3)
O3 C8 C9 O4 -2.9(4)
C7 C8 C9 C10 -3.0(5)
O3 C8 C9 C10 176.5(3)
O4 C9 C10 C11 -179.0(3)
C8 C9 C10 C11 1.6(5)
C9 C10 C11 C6 1.0(5)
C7 C6 C11 C10 -2.4(5)
C5 C6 C11 C10 176.2(3)
C8 O3 C12 C13 173.7(4)
O2 N2 C14 C15 179.4(3)
N2 C14 C15 C20 161.5(3)
N2 C14 C15 C16 -18.1(5)
C20 C15 C16 C17 -0.8(5)
C14 C15 C16 C17 178.9(3)
C21 O5 C17 C16 -2.8(4)
C21 O5 C17 C18 175.8(3)
C15 C16 C17 O5 177.3(3)
C15 C16 C17 C18 -1.2(5)
O5 C17 C18 O6 2.2(4)
C16 C17 C18 O6 -179.1(3)
O5 C17 C18 C19 -176.4(3)
C16 C17 C18 C19 2.3(5)
O6 C18 C19 C20 -180.0(3)
C17 C18 C19 C20 -1.3(5)
C16 C15 C20 C19 1.8(5)
C14 C15 C20 C19 -177.9(3)
C18 C19 C20 C15 -0.7(5)
C17 O5 C21 C22 -176.4(3)
